data_4504656
loop_
_publ_author_name
'Hulme, Ashley T.'
'Tocher, Derek A.'

_publ_section_title
;
 The Discovery of New Crystal Forms of 5-Fluorocytosine Consistent with
 the Results of Computational Crystal Structure Prediction
;
_journal_coden_ASTM CGDEFU
_journal_issue 2
_journal_name_full 'Crystal Growth & Design'
_journal_page_first 481
_journal_page_last 487
_journal_paper_doi 10.1021/cg050398g
_journal_volume 6
_journal_year 2006
_chemical_formula_moiety 'C4 H4 F N3 O'
_chemical_formula_sum 'C4 H4 F N3 O'
_chemical_formula_weight 129.10
_chemical_name_systematic
;
5-fluorocytosine Form I
;
_space_group_IT_number 92
_symmetry_cell_setting tetragonal
_symmetry_space_group_name_Hall 'P 4abw 2nw'
_symmetry_space_group_name_H-M 'P 41 21 2'
_atom_sites_solution_hydrogens difmap
_atom_sites_solution_primary direct
_atom_sites_solution_secondary difmap
_audit_creation_method SHELXL-97
_cell_angle_alpha 90.00
_cell_angle_beta 90.00
_cell_angle_gamma 90.00
_cell_formula_units_Z 8
_cell_length_a 6.6387(4)
_cell_length_b 6.6387(4)
_cell_length_c 23.471(3)
_cell_measurement_reflns_used 4809
_cell_measurement_temperature 150(2)
_cell_measurement_theta_max 28.1835
_cell_measurement_theta_min 3.192
_cell_volume 1034.42(16)
_computing_cell_refinement 'Bruker SAINT'
_computing_data_collection 'Bruker SMART'
_computing_data_reduction 'Bruker SAINT'
_computing_structure_refinement 'SHELXL-97 (Sheldrick, 1997)'
_computing_structure_solution 'SHELXS-97 (Sheldrick, 1997)'
_diffrn_ambient_temperature 150(2)
_diffrn_measured_fraction_theta_full 0.999
_diffrn_measured_fraction_theta_max 0.994
_diffrn_measurement_device_type 'Bruker SMART APEX diffractometer'
_diffrn_measurement_method '\w rotation with narrow frames'
_diffrn_radiation_monochromator graphite
_diffrn_radiation_source 'fine-focus sealed tube'
_diffrn_radiation_type MoK\a
_diffrn_radiation_wavelength 0.71073
_diffrn_reflns_av_R_equivalents 0.0000
_diffrn_reflns_av_sigmaI/netI 0.0097
_diffrn_reflns_limit_h_max 8
_diffrn_reflns_limit_h_min -8
_diffrn_reflns_limit_k_max 8
_diffrn_reflns_limit_k_min -8
_diffrn_reflns_limit_l_max 31
_diffrn_reflns_limit_l_min -30
_diffrn_reflns_number 820
_diffrn_reflns_theta_full 26.00
_diffrn_reflns_theta_max 28.24
_diffrn_reflns_theta_min 3.19
_diffrn_standards_decay_% 0
_diffrn_standards_number 0
_exptl_absorpt_coefficient_mu 0.148
_exptl_absorpt_correction_T_max 0.9723
_exptl_absorpt_correction_T_min 0.9647
_exptl_absorpt_correction_type multi-scan
_exptl_absorpt_process_details 'SADABS (Sheldrick, 1996)'
_exptl_crystal_colour colourless
_exptl_crystal_density_diffrn 1.658
_exptl_crystal_density_method 'not measured'
_exptl_crystal_description block
_exptl_crystal_F_000 528
_exptl_crystal_size_max 0.25
_exptl_crystal_size_mid 0.23
_exptl_crystal_size_min 0.19
_refine_diff_density_max 0.336
_refine_diff_density_min -0.183
_refine_diff_density_rms 0.046
_refine_ls_abs_structure_details 'Flack H D (1983), Acta Cryst. A39, 876-881'
_refine_ls_extinction_method none
_refine_ls_goodness_of_fit_ref 1.089
_refine_ls_hydrogen_treatment refall
_refine_ls_matrix_type full
_refine_ls_number_parameters 98
_refine_ls_number_reflns 820
_refine_ls_number_restraints 0
_refine_ls_restrained_S_all 1.089
_refine_ls_R_factor_all 0.0340
_refine_ls_R_factor_gt 0.0334
_refine_ls_shift/su_max 0.001
_refine_ls_shift/su_mean 0.000
_refine_ls_structure_factor_coef Fsqd
_refine_ls_weighting_details 'calc w=1/[\s^2^(Fo^2^)+(0.0479P)^2^+0.3473P] where P=(Fo^2^+2Fc^2^)/3'
_refine_ls_weighting_scheme calc
_refine_ls_wR_factor_gt 0.0854
_refine_ls_wR_factor_ref 0.0860
_reflns_number_gt 805
_reflns_number_total 820
_reflns_threshold_expression I>2\s(I)
_cod_data_source_file cg050398gsi20050809_092734.cif
_cod_data_source_block str0336
_cod_original_cell_volume 1034.41(16)
_cod_original_sg_symbol_H-M P41212
_cod_database_code 4504656

loop_
_symmetry_equiv_pos_as_xyz
'x, y, z'
'-x, -y, z+1/2'
'-y+1/2, x+1/2, z+1/4'
'y+1/2, -x+1/2, z+3/4'
'-x+1/2, y+1/2, -z+1/4'
'x+1/2, -y+1/2, -z+3/4'
'y, x, -z'
'-y, -x, -z+1/2'

loop_
_atom_site_label
_atom_site_type_symbol
_atom_site_fract_x
_atom_site_fract_y
_atom_site_fract_z
_atom_site_U_iso_or_equiv
_atom_site_adp_type
_atom_site_occupancy
_atom_site_symmetry_multiplicity
_atom_site_calc_flag
F5 F 1.12791(16) 0.03278(17) 0.87079(5) 0.0302(3) Uani 1 1 d
O2 O 0.73437(19) 0.38141(19) 1.04285(4) 0.0244(3) Uani 1 1 d
N4 N 0.7767(2) -0.1335(2) 0.91375(6) 0.0224(3) Uani 1 1 d
H2 H 0.662(3) -0.178(3) 0.9292(7) 0.018(5) Uiso 1 1 d
H3 H 0.825(4) -0.173(3) 0.8846(9) 0.029(5) Uiso 1 1 d
N3 N 0.7523(2) 0.1248(2) 0.97874(5) 0.0185(3) Uani 1 1 d
N1 N 0.9922(2) 0.3853(2) 0.97971(5) 0.0204(3) Uani 1 1 d
H1 H 1.033(3) 0.503(4) 0.9953(8) 0.031(5) Uiso 1 1 d
C6 C 1.0965(3) 0.2980(3) 0.93648(7) 0.0213(3) Uani 1 1 d
H4 H 1.217(3) 0.360(3) 0.9255(7) 0.018(5) Uiso 1 1 d
C5 C 1.0288(3) 0.1262(3) 0.91391(6) 0.0204(3) Uani 1 1 d
C4 C 0.8495(2) 0.0363(2) 0.93540(6) 0.0180(3) Uani 1 1 d
C2 C 0.8208(2) 0.2996(2) 1.00202(7) 0.0184(3) Uani 1 1 d

loop_
_atom_site_aniso_label
_atom_site_aniso_U_11
_atom_site_aniso_U_22
_atom_site_aniso_U_33
_atom_site_aniso_U_23
_atom_site_aniso_U_13
_atom_site_aniso_U_12
F5 0.0313(6) 0.0272(6) 0.0321(5) -0.0113(4) 0.0151(5) -0.0046(4)
O2 0.0275(6) 0.0248(6) 0.0208(5) -0.0054(5) 0.0076(5) -0.0076(5)
N4 0.0250(7) 0.0207(7) 0.0216(6) -0.0050(5) 0.0044(6) -0.0058(6)
N3 0.0195(6) 0.0184(7) 0.0177(5) -0.0001(5) 0.0013(5) -0.0044(5)
N1 0.0230(7) 0.0183(7) 0.0199(6) -0.0028(5) 0.0048(6) -0.0072(6)
C6 0.0210(8) 0.0212(8) 0.0218(7) 0.0003(6) 0.0053(6) -0.0044(7)
C5 0.0217(8) 0.0206(8) 0.0189(6) -0.0008(6) 0.0045(6) 0.0000(6)
C4 0.0202(8) 0.0176(7) 0.0164(6) 0.0022(6) -0.0008(6) -0.0010(6)
C2 0.0203(7) 0.0191(7) 0.0159(5) 0.0011(6) 0.0008(6) -0.0035(6)

loop_
_atom_type_symbol
_atom_type_description
_atom_type_scat_dispersion_real
_atom_type_scat_dispersion_imag
_atom_type_scat_source
C C 0.0033 0.0016 'International Tables Vol C Tables 4.2.6.8 and 6.1.1.4'
H H 0.0000 0.0000 'International Tables Vol C Tables 4.2.6.8 and 6.1.1.4'
N N 0.0061 0.0033 'International Tables Vol C Tables 4.2.6.8 and 6.1.1.4'
O O 0.0106 0.0060 'International Tables Vol C Tables 4.2.6.8 and 6.1.1.4'
F F 0.0171 0.0103 'International Tables Vol C Tables 4.2.6.8 and 6.1.1.4'

loop_
_geom_angle_atom_site_label_1
_geom_angle_atom_site_label_2
_geom_angle_atom_site_label_3
_geom_angle
C4 N4 H2 115.7(13)
C4 N4 H3 117.4(16)
H2 N4 H3 126(2)
C4 N3 C2 121.18(14)
C6 N1 C2 121.98(14)
C6 N1 H1 121.2(14)
C2 N1 H1 116.9(14)
C5 C6 N1 119.26(15)
C5 C6 H4 123.8(12)
N1 C6 H4 116.9(12)
C6 C5 F5 121.51(15)
C6 C5 C4 119.95(14)
F5 C5 C4 118.54(14)
N4 C4 N3 119.16(15)
N4 C4 C5 121.66(14)
N3 C4 C5 119.18(14)
O2 C2 N3 121.92(14)
O2 C2 N1 119.65(14)
N3 C2 N1 118.43(14)

loop_
_geom_bond_atom_site_label_1
_geom_bond_atom_site_label_2
_geom_bond_distance
F5 C5 1.3574(18)
O2 C2 1.242(2)
N4 C4 1.328(2)
N4 H2 0.89(2)
N4 H3 0.80(2)
N3 C4 1.3401(19)
N3 C2 1.361(2)
N1 C6 1.358(2)
N1 C2 1.3762(19)
N1 H1 0.91(2)
C6 C5 1.336(2)
C6 H4 0.93(2)
C5 C4 1.424(2)

loop_
_geom_hbond_atom_site_label_D
_geom_hbond_atom_site_label_H
_geom_hbond_atom_site_label_A
_geom_hbond_distance_DH
_geom_hbond_distance_HA
_geom_hbond_distance_DA
_geom_hbond_angle_DHA
_geom_hbond_site_symmetry_A
N4 H2 O2 0.89(2) 2.06(2) 2.9484(19) 173.7(17) 7_547
N4 H3 O2 0.80(2) 2.22(2) 2.9975(18) 163(2) 4_554
N1 H1 N3 0.91(2) 1.87(2) 2.7681(19) 175.2(18) 7_657
